data_7103803
loop_
_publ_author_name
'Ellis, Bobby D.'
'Carlesimo, Michelle'
'Macdonald, Charles L. B.'

_publ_section_title
;
 Stabilised phosphorus(I) and arsenic(I) iodide: readily-synthesised
 reagents for low oxidation state main group chemistry
;
_journal_coden_ASTM CHCOFS
_journal_issue 15
_journal_name_full
;
 Chemical Communications (Cambridge, United Kingdom)
;
_journal_page_first 1946
_journal_page_last 1947
_journal_paper_doi 10.1039/b302292g
_journal_year 2003
_chemical_formula_moiety '[C26 H24 P3][C24 H20 B]'
_chemical_formula_sum 'C50 H44 B P3'
_chemical_formula_weight 748.22
_chemical_melting_point 142-3
_chemical_name_common 'triphosphenium tetraphenylborate'
_space_group_IT_number 14
_symmetry_cell_setting monoclinic
_symmetry_space_group_name_Hall '-P 2ybc'
_symmetry_space_group_name_H-M 'P 1 21/c 1'
_atom_sites_solution_hydrogens geom
_atom_sites_solution_primary direct
_atom_sites_solution_secondary difmap
_audit_creation_method SHELXL-97
_cell_angle_alpha 90.00
_cell_angle_beta 113.179(15)
_cell_angle_gamma 90.00
_cell_formula_units_Z 4
_cell_length_a 11.9875(6)
_cell_length_b 17.5408(6)
_cell_length_c 20.9570(9)
_cell_measurement_reflns_used 8052
_cell_measurement_temperature 174(2)
_cell_measurement_theta_max 27.48
_cell_measurement_theta_min 2.18
_cell_volume 4050.9(3)
_computing_cell_refinement 'Bruker SMART'
_computing_data_collection 'Bruker SMART'
_computing_data_reduction 'Bruker SAINT'
_computing_molecular_graphics 'Bruker SHELXTL'
_computing_publication_material 'WinGX publication routines (Farrugia, 1999)'
_computing_structure_refinement 'SHELXL-97 (Sheldrick, 1997)'
_computing_structure_solution 'Bruker SHELXTL'
_diffrn_ambient_temperature 174(2)
_diffrn_measured_fraction_theta_full 0.971
_diffrn_measured_fraction_theta_max 0.971
_diffrn_measurement_device_type 'CCD area detector'
_diffrn_measurement_method 'phi and omega scans'
_diffrn_radiation_monochromator graphite
_diffrn_radiation_source 'fine-focus sealed tube'
_diffrn_radiation_type MoK\a
_diffrn_radiation_wavelength 0.71069
_diffrn_reflns_av_R_equivalents 0.0667
_diffrn_reflns_av_sigmaI/netI 0.0754
_diffrn_reflns_limit_h_max 15
_diffrn_reflns_limit_h_min -15
_diffrn_reflns_limit_k_max 22
_diffrn_reflns_limit_k_min -22
_diffrn_reflns_limit_l_max 27
_diffrn_reflns_limit_l_min -27
_diffrn_reflns_number 29472
_diffrn_reflns_theta_full 27.51
_diffrn_reflns_theta_max 27.51
_diffrn_reflns_theta_min 1.57
_exptl_absorpt_coefficient_mu 0.182
_exptl_absorpt_correction_type none
_exptl_crystal_colour colourless
_exptl_crystal_density_diffrn 1.227
_exptl_crystal_density_meas 0
_exptl_crystal_density_method 'not measured'
_exptl_crystal_description prism
_exptl_crystal_F_000 1576
_exptl_crystal_size_max 0.30
_exptl_crystal_size_mid 0.30
_exptl_crystal_size_min 0.30
_refine_diff_density_max 0.406
_refine_diff_density_min -0.508
_refine_diff_density_rms 0.074
_refine_ls_extinction_method none
_refine_ls_goodness_of_fit_ref 1.399
_refine_ls_hydrogen_treatment mixed
_refine_ls_matrix_type full
_refine_ls_number_parameters 529
_refine_ls_number_reflns 9065
_refine_ls_number_restraints 0
_refine_ls_restrained_S_all 1.399
_refine_ls_R_factor_all 0.1414
_refine_ls_R_factor_gt 0.1190
_refine_ls_shift/su_max 0.000
_refine_ls_shift/su_mean 0.000
_refine_ls_structure_factor_coef Fsqd
_refine_ls_weighting_details 'calc w=1/[\s^2^(Fo^2^)+(0.0000P)^2^+11.1148P] where P=(Fo^2^+2Fc^2^)/3'
_refine_ls_weighting_scheme calc
_refine_ls_wR_factor_gt 0.2134
_refine_ls_wR_factor_ref 0.2253
_reflns_number_gt 7146
_reflns_number_total 9065
_reflns_threshold_expression >2sigma(I)
_cod_data_source_file b302292g.txt
_cod_data_source_block p21-p21c
_cod_depositor_comments
;
The following automatic conversions were performed:
'_symmetry_cell_setting' value 'Monoclinic' changed to 'monoclinic'
according to '/home/saulius/struct/CIF-dictionaries/cif_core.dic'
dictionary named 'cif_core.dic' version 2.4.1 from 2010-06-29.

Automatic conversion script
Id: cif_fix_enum 1527 2010-12-29 10:47:43Z saulius 
;
_cod_original_sg_symbol_H-M P2(1)/c
_cod_database_code 7103803

loop_
_symmetry_equiv_pos_as_xyz
'x, y, z'
'-x, y+1/2, -z+1/2'
'-x, -y, -z'
'x, -y-1/2, z-1/2'

loop_
_atom_site_label
_atom_site_type_symbol
_atom_site_fract_x
_atom_site_fract_y
_atom_site_fract_z
_atom_site_U_iso_or_equiv
_atom_site_adp_type
_atom_site_occupancy
_atom_site_symmetry_multiplicity
_atom_site_calc_flag
_atom_site_refinement_flags
_atom_site_disorder_assembly
_atom_site_disorder_group
P11 P 0.19432(12) 0.29409(7) 0.30068(7) 0.0298(3) Uani 1 1 d . . .
P12 P 0.12385(13) 0.18841(8) 0.25038(7) 0.0352(3) Uani 1 1 d . . .
P13 P 0.12933(13) 0.23848(8) 0.15948(7) 0.0340(3) Uani 1 1 d . . .
C14 C 0.2659(5) 0.2962(3) 0.1889(3) 0.0374(12) Uani 1 1 d . . .
H14A H 0.336(3) 0.2641(13) 0.2030(6) 0.045 Uiso 1 1 calc R . .
H14B H 0.2660(5) 0.3285(13) 0.1520(14) 0.045 Uiso 1 1 calc R . .
C15 C 0.2683(5) 0.3444(3) 0.2500(3) 0.0378(12) Uani 1 1 d . . .
H15A H 0.2265(16) 0.3924(19) 0.2329(7) 0.045 Uiso 1 1 calc R . .
H15B H 0.352(3) 0.3559(6) 0.2801(12) 0.045 Uiso 1 1 calc R . .
C111 C 0.3046(4) 0.2767(3) 0.3875(3) 0.0306(10) Uani 1 1 d . . .
C112 C 0.3093(5) 0.3189(4) 0.4439(3) 0.0464(14) Uani 1 1 d . . .
H112 H 0.248(4) 0.363(3) 0.4372(5) 0.056 Uiso 1 1 calc R . .
C113 C 0.3955(6) 0.3034(4) 0.5093(3) 0.0600(19) Uani 1 1 d . . .
H113 H 0.3985(6) 0.334(2) 0.549(3) 0.072 Uiso 1 1 calc R . .
C114 C 0.4773(6) 0.2449(4) 0.5187(3) 0.0560(17) Uani 1 1 d . . .
H114 H 0.541(4) 0.2332(9) 0.568(3) 0.067 Uiso 1 1 calc R . .
C115 C 0.4743(6) 0.2023(4) 0.4630(3) 0.0592(19) Uani 1 1 d . . .
H115 H 0.531(4) 0.161(3) 0.4696(6) 0.071 Uiso 1 1 calc R . .
C116 C 0.3890(5) 0.2193(3) 0.3969(3) 0.0451(14) Uani 1 1 d . . .
H116 H 0.3886(5) 0.1934(18) 0.361(3) 0.054 Uiso 1 1 calc R . .
C121 C 0.0823(5) 0.3591(3) 0.3066(3) 0.0336(11) Uani 1 1 d . . .
C122 C -0.0335(5) 0.3329(4) 0.2954(3) 0.0414(13) Uani 1 1 d . . .
H122 H -0.0516(12) 0.280(3) 0.2875(6) 0.050 Uiso 1 1 calc R . .
C123 C -0.1223(6) 0.3826(4) 0.2955(3) 0.0542(17) Uani 1 1 d . . .
H123 H -0.195(6) 0.3650(14) 0.2892(6) 0.065 Uiso 1 1 calc R . .
C124 C -0.0980(6) 0.4592(4) 0.3054(3) 0.0542(17) Uani 1 1 d . . .
H124 H -0.156(5) 0.491(3) 0.3041(3) 0.065 Uiso 1 1 calc R . .
C125 C 0.0177(6) 0.4868(4) 0.3176(3) 0.0479(15) Uani 1 1 d . . .
H125 H 0.0355(13) 0.542(4) 0.3259(6) 0.058 Uiso 1 1 calc R . .
C126 C 0.1078(5) 0.4370(3) 0.3182(3) 0.0393(12) Uani 1 1 d . . .
H126 H 0.187(5) 0.4558(12) 0.3264(6) 0.047 Uiso 1 1 calc R . .
C131 C 0.1368(5) 0.1656(3) 0.1013(3) 0.0391(12) Uani 1 1 d . . .
C132 C 0.2340(6) 0.1145(4) 0.1232(3) 0.0491(15) Uani 1 1 d . . .
H132 H 0.303(4) 0.1205(5) 0.173(3) 0.059 Uiso 1 1 calc R . .
C133 C 0.2402(7) 0.0565(4) 0.0807(4) 0.0606(18) Uani 1 1 d . . .
H133 H 0.306(5) 0.022(3) 0.0965(13) 0.073 Uiso 1 1 calc R . .
C134 C 0.1506(7) 0.0490(4) 0.0149(4) 0.0590(19) Uani 1 1 d . . .
H134 H 0.1550(8) 0.007(3) -0.016(2) 0.071 Uiso 1 1 calc R . .
C135 C 0.0552(7) 0.0996(4) -0.0079(4) 0.0592(18) Uani 1 1 d . . .
H135 H -0.004(5) 0.0945(5) -0.052(3) 0.071 Uiso 1 1 calc R . .
C136 C 0.0475(6) 0.1577(4) 0.0343(3) 0.0472(14) Uani 1 1 d . . .
H136 H -0.020(4) 0.193(2) 0.0175(11) 0.057 Uiso 1 1 calc R . .
C141 C 0.0033(5) 0.2998(3) 0.1109(2) 0.0342(11) Uani 1 1 d . . .
C142 C -0.1030(5) 0.2961(4) 0.1229(3) 0.0462(14) Uani 1 1 d . . .
H142 H -0.1086(6) 0.264(2) 0.156(2) 0.055 Uiso 1 1 calc R . .
C143 C -0.1997(6) 0.3419(4) 0.0845(3) 0.0578(18) Uani 1 1 d . . .
H143 H -0.274(5) 0.3387(5) 0.0917(6) 0.069 Uiso 1 1 calc R . .
C144 C -0.1919(6) 0.3920(4) 0.0359(3) 0.0492(15) Uani 1 1 d . . .
H144 H -0.263(5) 0.426(2) 0.0086(18) 0.059 Uiso 1 1 calc R . .
C145 C -0.0859(6) 0.3961(3) 0.0246(3) 0.0456(14) Uani 1 1 d . . .
H145 H -0.0801(7) 0.433(2) -0.012(2) 0.055 Uiso 1 1 calc R . .
C146 C 0.0110(6) 0.3514(3) 0.0618(3) 0.0411(13) Uani 1 1 d . . .
H146 H 0.088(5) 0.3554(4) 0.0539(5) 0.049 Uiso 1 1 calc R . .
C151 C 0.8632(5) 0.1160(3) 0.3373(3) 0.0323(11) Uani 1 1 d . . .
C152 C 0.9371(5) 0.1726(3) 0.3799(3) 0.0386(12) Uani 1 1 d . . .
H152 H 0.896(2) 0.223(3) 0.3899(6) 0.046 Uiso 1 1 calc R . .
C153 C 1.0643(6) 0.1663(4) 0.4103(3) 0.0504(16) Uani 1 1 d . . .
H153 H 1.119(3) 0.213(3) 0.4431(19) 0.060 Uiso 1 1 calc R . .
C154 C 1.1222(6) 0.1025(4) 0.3999(3) 0.0559(18) Uani 1 1 d . . .
H154 H 1.210(6) 0.0979(6) 0.4209(15) 0.067 Uiso 1 1 calc R . .
C155 C 1.0513(6) 0.0458(4) 0.3588(3) 0.0538(17) Uani 1 1 d . . .
H155 H 1.089(3) 0.001(3) 0.3512(7) 0.065 Uiso 1 1 calc R . .
C156 C 0.9264(5) 0.0530(3) 0.3283(3) 0.0420(13) Uani 1 1 d . . .
H156 H 0.880(3) 0.011(3) 0.2986(19) 0.050 Uiso 1 1 calc R . .
C161 C 0.6799(5) 0.0922(3) 0.2170(3) 0.0338(11) Uani 1 1 d . . .
C162 C 0.7375(5) 0.1278(4) 0.1781(3) 0.0450(14) Uani 1 1 d . . .
H162 H 0.799(4) 0.170(3) 0.2005(14) 0.054 Uiso 1 1 calc R . .
C163 C 0.7127(6) 0.1075(4) 0.1095(3) 0.0539(17) Uani 1 1 d . . .
H163 H 0.749(3) 0.1313(19) 0.0860(18) 0.065 Uiso 1 1 calc R . .
C164 C 0.6304(6) 0.0496(4) 0.0783(3) 0.0528(16) Uani 1 1 d . . .
H164 H 0.6121(13) 0.0345(10) 0.029(3) 0.063 Uiso 1 1 calc R . .
C165 C 0.5743(5) 0.0130(4) 0.1153(3) 0.0479(15) Uani 1 1 d . . .
H165 H 0.516(4) -0.030(3) 0.0932(14) 0.058 Uiso 1 1 calc R . .
C166 C 0.5976(5) 0.0351(3) 0.1836(3) 0.0377(12) Uani 1 1 d . . .
H166 H 0.555(3) 0.0094(15) 0.2086(15) 0.045 Uiso 1 1 calc R . .
C171 C 0.6497(5) 0.0607(3) 0.3353(3) 0.0325(11) Uani 1 1 d . . .
C172 C 0.5262(6) 0.0713(3) 0.3232(3) 0.0448(14) Uani 1 1 d . . .
H172 H 0.477(3) 0.115(3) 0.289(2) 0.054 Uiso 1 1 calc R . .
C173 C 0.4672(7) 0.0254(4) 0.3545(4) 0.0559(18) Uani 1 1 d . . .
H173 H 0.387(6) 0.0342(8) 0.3455(8) 0.067 Uiso 1 1 calc R . .
C174 C 0.5277(7) -0.0330(4) 0.3990(3) 0.0540(17) Uani 1 1 d . . .
H174 H 0.480(3) -0.070(2) 0.4248(15) 0.065 Uiso 1 1 calc R . .
C175 C 0.6476(7) -0.0453(3) 0.4110(3) 0.0498(16) Uani 1 1 d . . .
H175 H 0.692(3) -0.087(3) 0.442(2) 0.060 Uiso 1 1 calc R . .
C176 C 0.7075(5) 0.0007(3) 0.3791(3) 0.0358(12) Uani 1 1 d . . .
H176 H 0.799(5) -0.0108(7) 0.3887(6) 0.043 Uiso 1 1 calc R . .
C181 C 0.6647(5) 0.2054(3) 0.3021(3) 0.0373(12) Uani 1 1 d . . .
C182 C 0.6790(6) 0.2365(3) 0.3670(4) 0.0537(16) Uani 1 1 d . . .
H182 H 0.720(2) 0.199(2) 0.416(3) 0.064 Uiso 1 1 calc R . .
C183 C 0.6454(7) 0.3101(4) 0.3748(5) 0.067(2) Uani 1 1 d . . .
H183 H 0.6600(13) 0.3308(15) 0.424(3) 0.080 Uiso 1 1 calc R . .
C184 C 0.5930(6) 0.3557(4) 0.3179(5) 0.070(3) Uani 1 1 d . . .
H184 H 0.5720(19) 0.404(4) 0.3231(7) 0.084 Uiso 1 1 calc R . .
C185 C 0.5719(5) 0.3280(4) 0.2529(5) 0.065(2) Uani 1 1 d . . .
H185 H 0.532(3) 0.360(2) 0.212(3) 0.077 Uiso 1 1 calc R . .
C186 C 0.6083(5) 0.2530(3) 0.2449(4) 0.0504(16) Uani 1 1 d . . .
H186 H 0.5929(11) 0.2333(13) 0.197(3) 0.061 Uiso 1 1 calc R . .
B1 B 0.7147(5) 0.1189(3) 0.2978(3) 0.0319(12) Uani 1 1 d . . .

loop_
_atom_site_aniso_label
_atom_site_aniso_U_11
_atom_site_aniso_U_22
_atom_site_aniso_U_33
_atom_site_aniso_U_23
_atom_site_aniso_U_13
_atom_site_aniso_U_12
P11 0.0246(6) 0.0305(6) 0.0325(6) 0.0006(5) 0.0093(5) -0.0022(5)
P12 0.0394(8) 0.0323(7) 0.0309(7) 0.0027(5) 0.0106(6) -0.0087(6)
P13 0.0349(7) 0.0357(7) 0.0296(6) 0.0018(5) 0.0108(6) -0.0068(6)
C14 0.039(3) 0.037(3) 0.037(3) 0.000(2) 0.017(2) -0.006(2)
C15 0.036(3) 0.036(3) 0.045(3) 0.000(2) 0.019(2) -0.009(2)
C111 0.028(2) 0.027(2) 0.035(3) -0.0015(19) 0.010(2) -0.0014(19)
C112 0.042(3) 0.047(3) 0.042(3) -0.007(3) 0.008(3) 0.013(3)
C113 0.053(4) 0.076(5) 0.033(3) -0.013(3) -0.003(3) 0.018(3)
C114 0.051(4) 0.065(4) 0.038(3) 0.001(3) 0.002(3) 0.012(3)
C115 0.049(4) 0.065(4) 0.049(4) -0.002(3) 0.004(3) 0.029(3)
C116 0.040(3) 0.053(4) 0.035(3) -0.003(2) 0.006(2) 0.015(3)
C121 0.027(3) 0.039(3) 0.035(3) 0.009(2) 0.013(2) 0.002(2)
C122 0.029(3) 0.049(3) 0.047(3) 0.006(3) 0.016(2) -0.002(2)
C123 0.030(3) 0.079(5) 0.060(4) 0.008(3) 0.024(3) 0.006(3)
C124 0.043(4) 0.066(4) 0.058(4) 0.013(3) 0.025(3) 0.022(3)
C125 0.054(4) 0.039(3) 0.059(4) 0.011(3) 0.031(3) 0.016(3)
C126 0.031(3) 0.044(3) 0.048(3) 0.008(2) 0.020(2) 0.003(2)
C131 0.042(3) 0.041(3) 0.036(3) -0.001(2) 0.016(2) -0.008(2)
C132 0.055(4) 0.052(4) 0.043(3) 0.000(3) 0.022(3) -0.002(3)
C133 0.070(5) 0.056(4) 0.067(5) 0.000(3) 0.038(4) 0.006(4)
C134 0.079(5) 0.050(4) 0.065(4) -0.015(3) 0.046(4) -0.016(4)
C135 0.073(5) 0.058(4) 0.048(4) -0.011(3) 0.026(4) -0.015(4)
C136 0.044(3) 0.047(3) 0.045(3) -0.006(3) 0.012(3) -0.009(3)
C141 0.041(3) 0.034(3) 0.025(2) 0.001(2) 0.010(2) -0.010(2)
C142 0.033(3) 0.054(4) 0.043(3) 0.010(3) 0.006(2) -0.010(3)
C143 0.033(3) 0.070(5) 0.058(4) 0.016(3) 0.005(3) -0.002(3)
C144 0.043(3) 0.049(4) 0.042(3) 0.002(3) 0.002(3) 0.004(3)
C145 0.055(4) 0.042(3) 0.038(3) 0.007(2) 0.016(3) 0.001(3)
C146 0.047(3) 0.041(3) 0.036(3) 0.004(2) 0.017(3) -0.005(3)
C151 0.039(3) 0.028(2) 0.030(2) 0.000(2) 0.014(2) -0.002(2)
C152 0.042(3) 0.037(3) 0.041(3) -0.003(2) 0.020(3) -0.009(2)
C153 0.043(3) 0.066(4) 0.038(3) 0.001(3) 0.011(3) -0.023(3)
C154 0.035(3) 0.090(5) 0.038(3) 0.018(3) 0.009(3) 0.000(3)
C155 0.043(4) 0.064(4) 0.058(4) 0.023(3) 0.023(3) 0.019(3)
C156 0.041(3) 0.039(3) 0.045(3) 0.005(2) 0.017(3) 0.009(2)
C161 0.035(3) 0.032(3) 0.034(3) 0.006(2) 0.013(2) 0.001(2)
C162 0.041(3) 0.057(4) 0.034(3) 0.004(3) 0.012(2) -0.011(3)
C163 0.058(4) 0.073(5) 0.036(3) 0.003(3) 0.024(3) -0.015(3)
C164 0.048(4) 0.073(5) 0.029(3) -0.003(3) 0.007(3) -0.003(3)
C165 0.032(3) 0.067(4) 0.039(3) -0.006(3) 0.007(2) -0.007(3)
C166 0.029(3) 0.048(3) 0.038(3) 0.002(2) 0.015(2) -0.003(2)
C171 0.041(3) 0.028(2) 0.030(2) -0.0044(19) 0.016(2) -0.002(2)
C172 0.052(4) 0.036(3) 0.057(4) 0.009(3) 0.032(3) 0.005(3)
C173 0.063(4) 0.048(4) 0.078(5) -0.007(3) 0.050(4) -0.007(3)
C174 0.081(5) 0.039(3) 0.064(4) -0.005(3) 0.052(4) -0.012(3)
C175 0.080(5) 0.034(3) 0.038(3) -0.001(2) 0.026(3) -0.009(3)
C176 0.051(3) 0.025(2) 0.033(3) -0.001(2) 0.019(2) -0.003(2)
C181 0.031(3) 0.030(3) 0.053(3) 0.001(2) 0.019(2) 0.000(2)
C182 0.062(4) 0.037(3) 0.070(4) -0.007(3) 0.034(4) 0.007(3)
C183 0.071(5) 0.039(4) 0.109(6) -0.006(4) 0.055(5) 0.003(3)
C184 0.038(4) 0.036(3) 0.139(8) -0.002(4) 0.038(5) 0.003(3)
C185 0.023(3) 0.047(4) 0.109(6) 0.026(4) 0.011(3) -0.001(3)
C186 0.030(3) 0.038(3) 0.075(4) 0.011(3) 0.012(3) -0.003(2)
B1 0.031(3) 0.028(3) 0.036(3) 0.000(2) 0.012(2) 0.003(2)

loop_
_atom_type_symbol
_atom_type_description
_atom_type_scat_dispersion_real
_atom_type_scat_dispersion_imag
_atom_type_scat_source
C C 0.0030 0.0020 'International Tables Vol C Tables 4.2.6.8 and 6.1.1.4'
H H 0.0000 0.0000 'International Tables Vol C Tables 4.2.6.8 and 6.1.1.4'
B B 0.0010 0.0010 'International Tables Vol C Tables 4.2.6.8 and 6.1.1.4'
P P 0.1020 0.0940 'International Tables Vol C Tables 4.2.6.8 and 6.1.1.4'

loop_
_geom_angle_atom_site_label_1
_geom_angle_atom_site_label_2
_geom_angle_atom_site_label_3
_geom_angle
_geom_angle_site_symmetry_1
_geom_angle_site_symmetry_3
_geom_angle_publ_flag
C121 P11 C111 107.9(2) . . ?
C121 P11 C15 106.0(2) . . ?
C111 P11 C15 109.4(2) . . ?
C121 P11 P12 114.98(19) . . ?
C111 P11 P12 109.97(17) . . ?
C15 P11 P12 108.43(18) . . ?
P13 P12 P11 86.44(7) . . ?
C131 P13 C141 107.2(3) . . ?
C131 P13 C14 110.4(3) . . ?
C141 P13 C14 107.6(2) . . ?
C131 P13 P12 110.04(19) . . ?
C141 P13 P12 115.95(18) . . ?
C14 P13 P12 105.58(18) . . ?
C15 C14 P13 108.1(4) . . ?
C14 C15 P11 111.2(4) . . ?
C112 C111 C116 119.1(5) . . ?
C112 C111 P11 122.7(4) . . ?
C116 C111 P11 118.2(4) . . ?
C111 C112 C113 120.5(6) . . ?
C114 C113 C112 120.1(6) . . ?
C115 C114 C113 120.2(6) . . ?
C114 C115 C116 119.5(6) . . ?
C111 C116 C115 120.5(6) . . ?
C122 C121 C126 119.1(5) . . ?
C122 C121 P11 120.0(4) . . ?
C126 C121 P11 120.8(4) . . ?
C123 C122 C121 120.8(6) . . ?
C124 C123 C122 120.1(6) . . ?
C123 C124 C125 120.2(6) . . ?
C126 C125 C124 120.0(6) . . ?
C125 C126 C121 119.8(5) . . ?
C132 C131 C136 118.4(6) . . ?
C132 C131 P13 119.6(4) . . ?
C136 C131 P13 122.1(5) . . ?
C133 C132 C131 121.0(6) . . ?
C132 C133 C134 120.0(7) . . ?
C135 C134 C133 119.9(7) . . ?
C136 C135 C134 120.8(7) . . ?
C135 C136 C131 120.1(6) . . ?
C142 C141 C146 119.5(5) . . ?
C142 C141 P13 119.4(4) . . ?
C146 C141 P13 121.1(4) . . ?
C143 C142 C141 119.0(6) . . ?
C144 C143 C142 121.2(7) . . ?
C143 C144 C145 119.6(6) . . ?
C146 C145 C144 120.4(6) . . ?
C145 C146 C141 120.2(6) . . ?
C156 C151 C152 114.1(5) . . ?
C156 C151 B1 119.8(5) . . ?
C152 C151 B1 126.1(5) . . ?
C151 C152 C153 122.4(6) . . ?
C154 C153 C152 121.0(6) . . ?
C155 C154 C153 117.6(6) . . ?
C154 C155 C156 121.0(7) . . ?
C155 C156 C151 123.9(6) . . ?
C166 C161 C162 116.3(5) . . ?
C166 C161 B1 124.5(5) . . ?
C162 C161 B1 119.2(5) . . ?
C163 C162 C161 122.0(6) . . ?
C164 C163 C162 119.7(6) . . ?
C165 C164 C163 119.6(6) . . ?
C164 C165 C166 120.2(6) . . ?
C161 C166 C165 122.0(5) . . ?
C176 C171 C172 115.8(5) . . ?
C176 C171 B1 125.0(5) . . ?
C172 C171 B1 119.2(5) . . ?
C173 C172 C171 121.9(6) . . ?
C174 C173 C172 121.1(6) . . ?
C175 C174 C173 118.2(6) . . ?
C174 C175 C176 120.9(6) . . ?
C171 C176 C175 122.1(6) . . ?
C186 C181 C182 115.5(6) . . ?
C186 C181 B1 124.6(5) . . ?
C182 C181 B1 119.9(5) . . ?
C183 C182 C181 122.9(7) . . ?
C184 C183 C182 120.0(8) . . ?
C183 C184 C185 120.0(7) . . ?
C184 C185 C186 120.0(7) . . ?
C181 C186 C185 121.4(7) . . ?
C151 B1 C161 107.1(4) . . ?
C151 B1 C181 110.3(4) . . ?
C161 B1 C181 111.6(4) . . ?
C151 B1 C171 111.1(4) . . ?
C161 B1 C171 109.7(4) . . ?
C181 B1 C171 107.0(4) . . ?

loop_
_geom_bond_atom_site_label_1
_geom_bond_atom_site_label_2
_geom_bond_distance
_geom_bond_site_symmetry_2
_geom_bond_publ_flag
P11 C121 1.802(5) . ?
P11 C111 1.804(5) . ?
P11 C15 1.852(5) . ?
P11 P12 2.1354(19) . ?
P12 P13 2.1221(19) . ?
P13 C131 1.792(6) . ?
P13 C141 1.807(6) . ?
P13 C14 1.814(5) . ?
C14 C15 1.526(7) . ?
C111 C112 1.377(7) . ?
C111 C116 1.384(7) . ?
C112 C113 1.380(8) . ?
C113 C114 1.378(9) . ?
C114 C115 1.375(8) . ?
C115 C116 1.392(8) . ?
C121 C122 1.391(7) . ?
C121 C126 1.401(7) . ?
C122 C123 1.376(8) . ?
C123 C124 1.375(9) . ?
C124 C125 1.394(9) . ?
C125 C126 1.385(7) . ?
C131 C132 1.397(8) . ?
C131 C136 1.399(8) . ?
C132 C133 1.373(9) . ?
C133 C134 1.381(10) . ?
C134 C135 1.377(10) . ?
C135 C136 1.376(8) . ?
C141 C142 1.394(8) . ?
C141 C146 1.401(7) . ?
C142 C143 1.379(8) . ?
C143 C144 1.375(9) . ?
C144 C145 1.384(9) . ?
C145 C146 1.363(8) . ?
C151 C156 1.394(7) . ?
C151 C152 1.395(7) . ?
C151 B1 1.642(8) . ?
C152 C153 1.407(8) . ?
C153 C154 1.380(9) . ?
C154 C155 1.369(9) . ?
C155 C156 1.383(8) . ?
C161 C166 1.387(7) . ?
C161 C162 1.405(7) . ?
C161 B1 1.645(8) . ?
C162 C163 1.395(8) . ?
C163 C164 1.387(9) . ?
C164 C165 1.369(8) . ?
C165 C166 1.402(7) . ?
C171 C176 1.389(7) . ?
C171 C172 1.412(8) . ?
C171 B1 1.659(8) . ?
C172 C173 1.394(8) . ?
C173 C174 1.383(9) . ?
C174 C175 1.374(9) . ?
C175 C176 1.413(8) . ?
C181 C186 1.396(8) . ?
C181 C182 1.412(8) . ?
C181 B1 1.646(7) . ?
C182 C183 1.382(8) . ?
C183 C184 1.365(11) . ?
C184 C185 1.374(11) . ?
C185 C186 1.417(9) . ?

loop_
_cod_related_entry_id
_cod_related_entry_database
_cod_related_entry_code
1 ChemSpider 21156664
